data_7132458
loop_
_publ_author_name
'Litle, Elishua D.'
'Gabba&#xef;, Fran&#xe7;ois P'

_publ_section_title
;
 Double axial stabilization of a carbenium ion <i>via</i> convergent
 P&#xe001;O &#x2192; C<sup>+</sup> tetrel bonding.
;
_journal_issue 6
_journal_name_full 'Chemical communications (Cambridge, England)'
_journal_page_first 690
_journal_page_last 693
_journal_paper_doi 10.1039/d3cc04729f
_journal_volume 60
_journal_year 2024
_chemical_formula_moiety 'C H2 Cl2, C45 H39 N O P2, 2.5(C6 H6)'
_chemical_formula_sum 'C61 H56 Cl2 N O P2'
_chemical_formula_weight 951.90
_space_group_crystal_system triclinic
_space_group_IT_number 2
_space_group_name_Hall '-P 1'
_space_group_name_H-M_alt 'P -1'
_atom_sites_solution_hydrogens mixed
_audit_creation_date 2023-08-17
_audit_creation_method
;
Olex2 1.5
(compiled 2021.12.09 svn.r5202d8cf for OlexSys, GUI svn.r6439)
;
_audit_update_record
;
2023-09-20 deposited with the CCDC.	2023-12-08 downloaded from the CCDC.
;
_cell_angle_alpha 115.720(5)
_cell_angle_beta 90.378(5)
_cell_angle_gamma 96.195(5)
_cell_formula_units_Z 2
_cell_length_a 13.849(3)
_cell_length_b 13.924(3)
_cell_length_c 14.623(3)
_cell_measurement_reflns_used 9862
_cell_measurement_temperature 110.01
_cell_measurement_theta_max 30.352
_cell_measurement_theta_min 2.700
_cell_volume 2521.1(9)
_computing_cell_refinement 'SAINT V8.38A (Bruker, 2018)'
_computing_data_reduction 'SAINT V8.38A (Bruker, 2018)'
_computing_molecular_graphics 'Olex2 1.5 (Dolomanov et al., 2009)'
_computing_publication_material 'Olex2 1.5 (Dolomanov et al., 2009)'
_computing_structure_refinement 'SHELXL 2014/7 (Sheldrick, 2015)'
_diffrn_ambient_temperature 110.01
_diffrn_measured_fraction_theta_full 0.998
_diffrn_measured_fraction_theta_max 0.991
_diffrn_measurement_device_type 'Bruker APEX-II CCD'
_diffrn_measurement_method '\f and \w scans'
_diffrn_radiation_type MoK\a
_diffrn_radiation_wavelength 0.71073
_diffrn_reflns_av_R_equivalents 0.0632
_diffrn_reflns_av_unetI/netI 0.0629
_diffrn_reflns_Laue_measured_fraction_full 0.998
_diffrn_reflns_Laue_measured_fraction_max 0.991
_diffrn_reflns_limit_h_max 19
_diffrn_reflns_limit_h_min -19
_diffrn_reflns_limit_k_max 19
_diffrn_reflns_limit_k_min -19
_diffrn_reflns_limit_l_max 20
_diffrn_reflns_limit_l_min -20
_diffrn_reflns_number 57558
_diffrn_reflns_point_group_measured_fraction_full 0.998
_diffrn_reflns_point_group_measured_fraction_max 0.991
_diffrn_reflns_theta_full 25.242
_diffrn_reflns_theta_max 30.658
_diffrn_reflns_theta_min 2.319
_diffrn_source_current 1.0
_diffrn_source_power 0.05
_diffrn_source_voltage 50.0
_diffrn_standards_number 0
_exptl_absorpt_coefficient_mu 0.235
_exptl_absorpt_correction_T_max 0.7461
_exptl_absorpt_correction_T_min 0.6547
_exptl_absorpt_correction_type multi-scan
_exptl_absorpt_process_details
;
SADABS-2016/2 (Bruker,2016/2) was used for absorption correction.
wR2(int) was 0.1157 before and 0.0660 after correction.
The Ratio of minimum to maximum transmission is 0.8775.
The \l/2 correction factor is Not present.
;
_exptl_crystal_colour colourless
_exptl_crystal_colour_primary colourless
_exptl_crystal_density_diffrn 1.254
_exptl_crystal_description block
_exptl_crystal_F_000 1002
_exptl_crystal_size_max 0.275
_exptl_crystal_size_mid 0.24
_exptl_crystal_size_min 0.15
_refine_diff_density_max 0.699
_refine_diff_density_min -0.897
_refine_diff_density_rms 0.064
_refine_ls_extinction_method none
_refine_ls_goodness_of_fit_ref 1.025
_refine_ls_hydrogen_treatment mixed
_refine_ls_matrix_type full
_refine_ls_number_parameters 610
_refine_ls_number_reflns 15420
_refine_ls_number_restraints 0
_refine_ls_restrained_S_all 1.025
_refine_ls_R_factor_all 0.0946
_refine_ls_R_factor_gt 0.0562
_refine_ls_shift/su_max 0.001
_refine_ls_shift/su_mean 0.000
_refine_ls_structure_factor_coef Fsqd
_refine_ls_weighting_details 'w=1/[\s^2^(Fo^2^)+(0.0431P)^2^+1.9561P] where P=(Fo^2^+2Fc^2^)/3'
_refine_ls_weighting_scheme calc
_refine_ls_wR_factor_gt 0.1205
_refine_ls_wR_factor_ref 0.1464
_reflns_Friedel_coverage 0.000
_reflns_number_gt 10494
_reflns_number_total 15420
_reflns_threshold_expression 'I > 2\s(I)'
_cod_data_source_file d3cc04729f2.cif
_cod_data_source_block eli18_0m_a
_cod_depositor_comments 'Adding full bibliography for 7132454--7132458.cif.'
_cod_original_cell_volume 2520.9(9)
_cod_database_code 7132458
_shelx_shelxl_version_number 2014/7
_shelx_space_group_comment
;
The symmetry employed for this shelxl refinement is uniquely defined
by the following loop, which should always be used as a source of
symmetry information in preference to the above space-group names.
They are only intended as comments.
;
_shelx_estimated_absorpt_t_max 0.966
_shelx_estimated_absorpt_t_min 0.938
_olex2_refinement_description
;
1. Fixed Uiso
 At 1.2 times of:
  All C(H) groups, All C(H,H) groups
 At 1.5 times of:
  All C(H,H,H) groups
2.a Secondary CH2 refined with riding coordinates:
 C61(H61A,H61B)
2.b Aromatic/amide H refined with riding coordinates:
 C3(H3), C4(H4), C5(H5), C6(H6), C8(H8), C9(H9), C10(H10), C11(H11), C12(H12),
 C14(H14), C15(H15), C16(H16), C17(H17), C18(H18), C22(H22), C23(H23), C24(H24),
  C25(H25), C27(H27), C28(H28), C29(H29), C30(H30), C31(H31), C33(H33),
 C34(H34), C35(H35), C36(H36), C37(H37), C39(H39), C40(H40), C42(H42), C43(H43),
  C46(H46), C47(H47), C48(H48), C49(H49), C50(H50), C51(H51), C52(H52),
 C53(H53), C54(H54), C55(H55), C56(H56), C57(H57), C58(H58), C59(H59), C60(H60)
2.c Idealised Me refined as rotating group:
 C44(H44A,H44B,H44C), C45(H45A,H45B,H45C)
;
_olex2_submission_special_instructions 'No special instructions were received'

loop_
_space_group_symop_operation_xyz
'x, y, z'
'-x, -y, -z'

loop_
_atom_site_label
_atom_site_type_symbol
_atom_site_fract_x
_atom_site_fract_y
_atom_site_fract_z
_atom_site_U_iso_or_equiv
_atom_site_adp_type
_atom_site_occupancy
_atom_site_site_symmetry_order
_atom_site_calc_flag
_atom_site_refinement_flags_posn
_atom_site_refinement_flags_adp
_atom_site_refinement_flags_occupancy
_atom_site_disorder_assembly
_atom_site_disorder_group
Cl1 Cl 0.31040(5) 0.27519(5) 0.99350(5) 0.04837(15) Uani 1 1 d . . . . .
Cl2 Cl 0.46959(6) 0.17037(7) 0.87834(6) 0.0694(2) Uani 1 1 d . . . . .
C61 C 0.3689(2) 0.2353(3) 0.8793(2) 0.0621(8) Uani 1 1 d . . . . .
H61A H 0.3221 0.1865 0.8224 0.075 Uiso 1 1 calc R U . . .
H61B H 0.3899 0.2994 0.8680 0.075 Uiso 1 1 calc R U . . .
P1 P 0.47390(3) 0.48451(4) 0.68624(4) 0.02267(10) Uani 1 1 d . . . . .
P2 P 0.21575(3) 0.19696(4) 0.64071(4) 0.02332(10) Uani 1 1 d . . . . .
O1 O 0.28813(10) 0.34537(10) 0.57088(9) 0.0230(3) Uani 1 1 d . . . . .
H1 H 0.350(2) 0.371(2) 0.576(2) 0.048(8) Uiso 1 1 d . . . . .
N1 N 0.30393(14) 0.81644(14) 0.59717(14) 0.0332(4) Uani 1 1 d . . . . .
C1 C 0.38845(12) 0.48584(14) 0.78239(13) 0.0208(3) Uani 1 1 d . . . . .
C2 C 0.28819(12) 0.45647(13) 0.75731(13) 0.0199(3) Uani 1 1 d . . . . .
C3 C 0.22696(13) 0.46272(14) 0.83436(14) 0.0234(4) Uani 1 1 d . . . . .
H3 H 0.1589 0.4441 0.8184 0.028 Uiso 1 1 calc R U . . .
C4 C 0.26232(14) 0.49533(15) 0.93375(14) 0.0260(4) Uani 1 1 d . . . . .
H4 H 0.2187 0.4992 0.9848 0.031 Uiso 1 1 calc R U . . .
C5 C 0.36131(14) 0.52212(16) 0.95809(14) 0.0267(4) Uani 1 1 d . . . . .
H5 H 0.3864 0.5441 1.0257 0.032 Uiso 1 1 calc R U . . .
C6 C 0.42324(14) 0.51648(15) 0.88240(14) 0.0254(4) Uani 1 1 d . . . . .
H6 H 0.4913 0.5339 0.8989 0.031 Uiso 1 1 calc R U . . .
C7 C 0.50932(13) 0.62595(15) 0.71803(14) 0.0243(4) Uani 1 1 d . . . . .
C8 C 0.53345(15) 0.65155(17) 0.63823(16) 0.0307(4) Uani 1 1 d . . . . .
H8 H 0.5280 0.5965 0.5704 0.037 Uiso 1 1 calc R U . . .
C9 C 0.56545(16) 0.75693(18) 0.65690(17) 0.0365(5) Uani 1 1 d . . . . .
H9 H 0.5825 0.7735 0.6021 0.044 Uiso 1 1 calc R U . . .
C10 C 0.57245(15) 0.83751(17) 0.75510(18) 0.0353(5) Uani 1 1 d . . . . .
H10 H 0.5945 0.9095 0.7679 0.042 Uiso 1 1 calc R U . . .
C11 C 0.54733(16) 0.81333(17) 0.83474(17) 0.0338(4) Uani 1 1 d . . . . .
H11 H 0.5516 0.8689 0.9022 0.041 Uiso 1 1 calc R U . . .
C12 C 0.51599(14) 0.70827(16) 0.81645(15) 0.0294(4) Uani 1 1 d . . . . .
H12 H 0.4989 0.6923 0.8716 0.035 Uiso 1 1 calc R U . . .
C13 C 0.58008(13) 0.44552(15) 0.73037(14) 0.0250(4) Uani 1 1 d . . . . .
C14 C 0.67181(14) 0.50473(17) 0.75043(15) 0.0301(4) Uani 1 1 d . . . . .
H14 H 0.6803 0.5711 0.7459 0.036 Uiso 1 1 calc R U . . .
C15 C 0.75107(15) 0.4667(2) 0.77720(16) 0.0384(5) Uani 1 1 d . . . . .
H15 H 0.8135 0.5075 0.7907 0.046 Uiso 1 1 calc R U . . .
C16 C 0.74023(16) 0.3707(2) 0.78433(17) 0.0408(5) Uani 1 1 d . . . . .
H16 H 0.7948 0.3456 0.8028 0.049 Uiso 1 1 calc R U . . .
C17 C 0.64946(17) 0.31110(19) 0.76447(17) 0.0377(5) Uani 1 1 d . . . . .
H17 H 0.6415 0.2451 0.7698 0.045 Uiso 1 1 calc R U . . .
C18 C 0.56996(15) 0.34775(17) 0.73676(15) 0.0320(4) Uani 1 1 d . . . . .
H18 H 0.5081 0.3058 0.7220 0.038 Uiso 1 1 calc R U . . .
C19 C 0.24258(12) 0.42805(14) 0.65014(13) 0.0203(3) Uani 1 1 d . . . . .
C20 C 0.13712(13) 0.37528(14) 0.63598(13) 0.0211(3) Uani 1 1 d . . . . .
C21 C 0.11656(13) 0.27046(14) 0.62854(13) 0.0223(3) Uani 1 1 d . . . . .
C22 C 0.01954(14) 0.22483(16) 0.61489(14) 0.0271(4) Uani 1 1 d . . . . .
H22 H 0.0048 0.1549 0.6109 0.033 Uiso 1 1 calc R U . . .
C23 C -0.05596(14) 0.27964(16) 0.60692(15) 0.0294(4) Uani 1 1 d . . . . .
H23 H -0.1214 0.2468 0.5968 0.035 Uiso 1 1 calc R U . . .
C24 C -0.03552(13) 0.38151(16) 0.61370(15) 0.0282(4) Uani 1 1 d . . . . .
H24 H -0.0868 0.4192 0.6082 0.034 Uiso 1 1 calc R U . . .
C25 C 0.06072(13) 0.42929(15) 0.62864(14) 0.0244(4) Uani 1 1 d . . . . .
H25 H 0.0744 0.4999 0.6339 0.029 Uiso 1 1 calc R U . . .
C26 C 0.14861(13) 0.10330(15) 0.68257(14) 0.0252(4) Uani 1 1 d . . . . .
C27 C 0.12631(14) -0.00684(16) 0.62342(15) 0.0284(4) Uani 1 1 d . . . . .
H27 H 0.1399 -0.0374 0.5535 0.034 Uiso 1 1 calc R U . . .
C28 C 0.08441(15) -0.07258(17) 0.66553(16) 0.0323(4) Uani 1 1 d . . . . .
H28 H 0.0692 -0.1475 0.6240 0.039 Uiso 1 1 calc R U . . .
C29 C 0.06474(16) -0.03010(18) 0.76697(17) 0.0348(5) Uani 1 1 d . . . . .
H29 H 0.0365 -0.0753 0.7956 0.042 Uiso 1 1 calc R U . . .
C30 C 0.08687(16) 0.07968(18) 0.82667(16) 0.0356(5) Uani 1 1 d . . . . .
H30 H 0.0734 0.1098 0.8966 0.043 Uiso 1 1 calc R U . . .
C31 C 0.12834(15) 0.14551(16) 0.78505(15) 0.0309(4) Uani 1 1 d . . . . .
H31 H 0.1432 0.2204 0.8268 0.037 Uiso 1 1 calc R U . . .
C32 C 0.23498(14) 0.10758(15) 0.50833(15) 0.0256(4) Uani 1 1 d . . . . .
C33 C 0.16371(16) 0.06896(17) 0.42943(16) 0.0341(4) Uani 1 1 d . . . . .
H33 H 0.1003 0.0899 0.4427 0.041 Uiso 1 1 calc R U . . .
C34 C 0.18399(18) 0.00035(18) 0.33157(17) 0.0391(5) Uani 1 1 d . . . . .
H34 H 0.1345 -0.0255 0.2783 0.047 Uiso 1 1 calc R U . . .
C35 C 0.27581(18) -0.03071(17) 0.31096(17) 0.0378(5) Uani 1 1 d . . . . .
H35 H 0.2895 -0.0781 0.2438 0.045 Uiso 1 1 calc R U . . .
C36 C 0.34762(17) 0.00764(18) 0.38858(18) 0.0379(5) Uani 1 1 d . . . . .
H36 H 0.4109 -0.0134 0.3747 0.046 Uiso 1 1 calc R U . . .
C37 C 0.32765(15) 0.07689(16) 0.48683(16) 0.0306(4) Uani 1 1 d . . . . .
H37 H 0.3776 0.1035 0.5397 0.037 Uiso 1 1 calc R U . . .
C38 C 0.25390(12) 0.53064(14) 0.63505(13) 0.0208(3) Uani 1 1 d . . . . .
C39 C 0.27036(13) 0.52763(15) 0.54021(14) 0.0249(4) Uani 1 1 d . . . . .
H39 H 0.2707 0.4601 0.4830 0.030 Uiso 1 1 calc R U . . .
C40 C 0.28630(14) 0.62076(16) 0.52705(14) 0.0266(4) Uani 1 1 d . . . . .
H40 H 0.2977 0.6157 0.4612 0.032 Uiso 1 1 calc R U . . .
C41 C 0.28593(13) 0.72225(15) 0.60911(14) 0.0255(4) Uani 1 1 d . . . . .
C42 C 0.26532(14) 0.72508(15) 0.70372(15) 0.0266(4) Uani 1 1 d . . . . .
H42 H 0.2613 0.7922 0.7604 0.032 Uiso 1 1 calc R U . . .
C43 C 0.25071(13) 0.63141(15) 0.71574(13) 0.0238(4) Uani 1 1 d . . . . .
H43 H 0.2381 0.6360 0.7812 0.029 Uiso 1 1 calc R U . . .
C44 C 0.34674(19) 0.8094(2) 0.50474(19) 0.0442(6) Uani 1 1 d . . . . .
H44A H 0.4112 0.7856 0.5013 0.066 Uiso 1 1 calc R U . . .
H44B H 0.3530 0.8801 0.5046 0.066 Uiso 1 1 calc R U . . .
H44C H 0.3050 0.7577 0.4458 0.066 Uiso 1 1 calc R U . . .
C45 C 0.33291(17) 0.91623(17) 0.68763(18) 0.0380(5) Uani 1 1 d . . . . .
H45A H 0.2807 0.9305 0.7351 0.057 Uiso 1 1 calc R U . . .
H45B H 0.3452 0.9754 0.6683 0.057 Uiso 1 1 calc R U . . .
H45C H 0.3923 0.9099 0.7204 0.057 Uiso 1 1 calc R U . . .
C46 C -0.01285(17) -0.30585(17) 0.69133(18) 0.0386(5) Uani 1 1 d . . . . .
H46 H 0.0432 -0.3289 0.6547 0.046 Uiso 1 1 calc R U . . .
C47 C -0.09153(17) -0.29113(18) 0.64423(17) 0.0385(5) Uani 1 1 d . . . . .
H47 H -0.0898 -0.3039 0.5750 0.046 Uiso 1 1 calc R U . . .
C48 C -0.17302(17) -0.25819(18) 0.69592(18) 0.0394(5) Uani 1 1 d . . . . .
H48 H -0.2274 -0.2483 0.6624 0.047 Uiso 1 1 calc R U . . .
C49 C -0.17625(18) -0.23942(19) 0.79590(19) 0.0416(5) Uani 1 1 d . . . . .
H49 H -0.2327 -0.2164 0.8319 0.050 Uiso 1 1 calc R U . . .
C50 C -0.0963(2) -0.2543(2) 0.84422(19) 0.0473(6) Uani 1 1 d . . . . .
H50 H -0.0980 -0.2416 0.9134 0.057 Uiso 1 1 calc R U . . .
C51 C -0.01454(18) -0.2874(2) 0.7917(2) 0.0439(6) Uani 1 1 d . . . . .
H51 H 0.0403 -0.2974 0.8245 0.053 Uiso 1 1 calc R U . . .
C52 C 0.3032(2) 0.8128(3) 0.9846(2) 0.0599(8) Uani 1 1 d . . . . .
H52 H 0.3523 0.7663 0.9651 0.072 Uiso 1 1 calc R U . . .
C53 C 0.2210(2) 0.7872(2) 1.02420(19) 0.0530(7) Uani 1 1 d . . . . .
H53 H 0.2127 0.7225 1.0317 0.064 Uiso 1 1 calc R U . . .
C54 C 0.1502(2) 0.8547(2) 1.0532(2) 0.0523(7) Uani 1 1 d . . . . .
H54 H 0.0934 0.8370 1.0816 0.063 Uiso 1 1 calc R U . . .
C55 C 0.1613(2) 0.9476(2) 1.0414(2) 0.0557(7) Uani 1 1 d . . . . .
H55 H 0.1119 0.9938 1.0613 0.067 Uiso 1 1 calc R U . . .
C56 C 0.2436(2) 0.9745(2) 1.0009(2) 0.0611(8) Uani 1 1 d . . . . .
H56 H 0.2511 1.0388 0.9925 0.073 Uiso 1 1 calc R U . . .
C57 C 0.3148(2) 0.9067(3) 0.9727(2) 0.0650(9) Uani 1 1 d . . . . .
H57 H 0.3721 0.9245 0.9451 0.078 Uiso 1 1 calc R U . . .
C58 C -0.00609(17) 0.5956(2) 0.9956(2) 0.0460(6) Uani 1 1 d . . . . .
H58 H -0.0102 0.6619 0.9928 0.055 Uiso 1 1 calc R U . . .
C59 C -0.01424(15) 0.5019(2) 0.90777(18) 0.0421(6) Uani 1 1 d . . . . .
H59 H -0.0241 0.5031 0.8440 0.050 Uiso 1 1 calc R U . . .
C60 C -0.00814(16) 0.4066(2) 0.91204(19) 0.0455(6) Uani 1 1 d . . . . .
H60 H -0.0137 0.3416 0.8511 0.055 Uiso 1 1 calc R U . . .

loop_
_atom_site_aniso_label
_atom_site_aniso_U_11
_atom_site_aniso_U_22
_atom_site_aniso_U_33
_atom_site_aniso_U_23
_atom_site_aniso_U_13
_atom_site_aniso_U_12
Cl1 0.0571(4) 0.0555(4) 0.0346(3) 0.0219(3) -0.0012(3) 0.0059(3)
Cl2 0.0587(5) 0.0811(6) 0.0674(5) 0.0286(4) 0.0040(4) 0.0211(4)
C61 0.0661(19) 0.086(2) 0.0423(15) 0.0299(15) 0.0070(13) 0.0338(17)
P1 0.0180(2) 0.0269(2) 0.0211(2) 0.00888(18) 0.00144(16) 0.00140(17)
P2 0.0210(2) 0.0222(2) 0.0248(2) 0.00879(18) -0.00083(17) 0.00159(17)
O1 0.0205(6) 0.0223(6) 0.0205(6) 0.0041(5) 0.0012(5) 0.0024(5)
N1 0.0408(10) 0.0299(9) 0.0344(9) 0.0186(7) 0.0049(7) 0.0068(7)
C1 0.0178(8) 0.0231(8) 0.0214(8) 0.0099(7) 0.0007(6) 0.0017(6)
C2 0.0198(8) 0.0192(8) 0.0193(8) 0.0072(6) 0.0000(6) 0.0024(6)
C3 0.0198(8) 0.0247(9) 0.0235(9) 0.0088(7) 0.0020(6) 0.0012(6)
C4 0.0276(10) 0.0290(9) 0.0216(9) 0.0112(7) 0.0053(7) 0.0044(7)
C5 0.0278(10) 0.0332(10) 0.0192(8) 0.0111(7) 0.0004(7) 0.0058(7)
C6 0.0213(9) 0.0305(10) 0.0240(9) 0.0115(7) -0.0022(7) 0.0037(7)
C7 0.0164(8) 0.0305(9) 0.0262(9) 0.0126(7) 0.0017(6) 0.0026(7)
C8 0.0284(10) 0.0359(11) 0.0290(10) 0.0159(8) 0.0002(8) 0.0014(8)
C9 0.0372(12) 0.0412(12) 0.0387(12) 0.0251(10) 0.0042(9) 0.0029(9)
C10 0.0310(11) 0.0299(10) 0.0474(13) 0.0193(9) 0.0034(9) 0.0027(8)
C11 0.0333(11) 0.0298(10) 0.0335(11) 0.0097(8) 0.0016(8) 0.0027(8)
C12 0.0277(10) 0.0321(10) 0.0268(10) 0.0118(8) 0.0036(7) 0.0013(8)
C13 0.0206(9) 0.0276(9) 0.0228(9) 0.0068(7) 0.0019(6) 0.0055(7)
C14 0.0217(9) 0.0366(11) 0.0279(10) 0.0100(8) 0.0019(7) 0.0050(8)
C15 0.0221(10) 0.0523(14) 0.0320(11) 0.0092(10) -0.0003(8) 0.0093(9)
C16 0.0318(12) 0.0538(14) 0.0327(11) 0.0115(10) 0.0013(9) 0.0210(10)
C17 0.0425(13) 0.0388(12) 0.0329(11) 0.0138(9) 0.0048(9) 0.0177(10)
C18 0.0297(10) 0.0331(11) 0.0300(10) 0.0101(8) 0.0022(8) 0.0071(8)
C19 0.0191(8) 0.0198(8) 0.0182(8) 0.0049(6) 0.0004(6) 0.0025(6)
C20 0.0202(8) 0.0225(8) 0.0165(8) 0.0049(6) -0.0007(6) 0.0012(6)
C21 0.0195(8) 0.0238(9) 0.0199(8) 0.0065(7) 0.0000(6) 0.0012(6)
C22 0.0233(9) 0.0257(9) 0.0270(9) 0.0074(7) 0.0001(7) -0.0009(7)
C23 0.0189(9) 0.0321(10) 0.0297(10) 0.0071(8) -0.0006(7) 0.0003(7)
C24 0.0191(9) 0.0335(10) 0.0283(10) 0.0093(8) 0.0002(7) 0.0072(7)
C25 0.0213(9) 0.0248(9) 0.0241(9) 0.0077(7) -0.0002(7) 0.0043(7)
C26 0.0229(9) 0.0261(9) 0.0264(9) 0.0113(7) 0.0001(7) 0.0025(7)
C27 0.0299(10) 0.0271(9) 0.0257(9) 0.0098(7) 0.0000(7) 0.0009(7)
C28 0.0351(11) 0.0267(10) 0.0343(11) 0.0134(8) 0.0030(8) 0.0002(8)
C29 0.0353(11) 0.0358(11) 0.0367(11) 0.0200(9) 0.0044(9) 0.0005(9)
C30 0.0391(12) 0.0384(12) 0.0282(10) 0.0138(9) 0.0065(8) 0.0036(9)
C31 0.0332(11) 0.0265(10) 0.0287(10) 0.0083(8) 0.0039(8) 0.0027(8)
C32 0.0288(10) 0.0218(9) 0.0282(9) 0.0124(7) 0.0037(7) 0.0041(7)
C33 0.0345(11) 0.0347(11) 0.0284(10) 0.0084(8) 0.0008(8) 0.0093(8)
C34 0.0499(14) 0.0361(12) 0.0271(10) 0.0086(9) 0.0007(9) 0.0103(10)
C35 0.0572(15) 0.0277(10) 0.0302(11) 0.0126(8) 0.0129(10) 0.0125(9)
C36 0.0417(12) 0.0339(11) 0.0418(12) 0.0171(10) 0.0166(10) 0.0160(9)
C37 0.0305(10) 0.0277(10) 0.0356(11) 0.0149(8) 0.0047(8) 0.0066(8)
C38 0.0181(8) 0.0237(8) 0.0189(8) 0.0081(6) -0.0006(6) 0.0017(6)
C39 0.0258(9) 0.0259(9) 0.0202(8) 0.0078(7) -0.0007(7) 0.0018(7)
C40 0.0289(10) 0.0326(10) 0.0206(9) 0.0139(7) 0.0009(7) 0.0034(7)
C41 0.0236(9) 0.0272(9) 0.0285(9) 0.0146(8) -0.0005(7) 0.0036(7)
C42 0.0285(10) 0.0233(9) 0.0264(9) 0.0089(7) 0.0008(7) 0.0050(7)
C43 0.0271(9) 0.0244(9) 0.0185(8) 0.0080(7) 0.0014(6) 0.0038(7)
C44 0.0567(15) 0.0437(13) 0.0451(14) 0.0312(11) 0.0099(11) 0.0068(11)
C45 0.0412(12) 0.0278(10) 0.0468(13) 0.0182(9) -0.0007(10) 0.0040(9)
C46 0.0421(13) 0.0291(11) 0.0479(13) 0.0188(10) 0.0142(10) 0.0083(9)
C47 0.0463(13) 0.0358(12) 0.0268(10) 0.0096(9) 0.0001(9) -0.0035(9)
C48 0.0317(11) 0.0383(12) 0.0471(13) 0.0197(10) -0.0089(9) -0.0044(9)
C49 0.0400(13) 0.0367(12) 0.0483(14) 0.0180(10) 0.0154(10) 0.0073(9)
C50 0.0712(18) 0.0437(14) 0.0307(12) 0.0191(10) 0.0070(11) 0.0091(12)
C51 0.0441(14) 0.0446(13) 0.0550(15) 0.0323(12) -0.0049(11) 0.0085(10)
C52 0.0478(16) 0.0654(19) 0.0424(15) -0.0020(13) -0.0032(12) 0.0220(14)
C53 0.0662(18) 0.0479(15) 0.0352(13) 0.0071(11) 0.0007(12) 0.0169(13)
C54 0.0471(15) 0.0437(14) 0.0510(15) 0.0070(12) 0.0067(12) 0.0047(11)
C55 0.0465(15) 0.0437(15) 0.0634(18) 0.0098(13) 0.0005(13) 0.0102(12)
C56 0.070(2) 0.0473(16) 0.0526(17) 0.0120(13) 0.0024(14) -0.0021(14)
C57 0.0468(16) 0.072(2) 0.0440(16) -0.0021(14) 0.0085(12) -0.0053(14)
C58 0.0293(12) 0.0505(15) 0.0713(18) 0.0389(14) 0.0011(11) 0.0048(10)
C59 0.0208(10) 0.0797(18) 0.0368(12) 0.0353(12) 0.0036(8) 0.0084(10)
C60 0.0248(11) 0.0519(15) 0.0415(13) 0.0033(11) 0.0001(9) 0.0058(10)

loop_
_atom_type_symbol
_atom_type_description
_atom_type_scat_dispersion_real
_atom_type_scat_dispersion_imag
_atom_type_scat_source
C C 0.0033 0.0016 'International Tables Vol C Tables 4.2.6.8 and 6.1.1.4'
H H 0.0000 0.0000 'International Tables Vol C Tables 4.2.6.8 and 6.1.1.4'
Cl Cl 0.1484 0.1585 'International Tables Vol C Tables 4.2.6.8 and 6.1.1.4'
N N 0.0061 0.0033 'International Tables Vol C Tables 4.2.6.8 and 6.1.1.4'
O O 0.0106 0.0060 'International Tables Vol C Tables 4.2.6.8 and 6.1.1.4'
P P 0.1023 0.0942 'International Tables Vol C Tables 4.2.6.8 and 6.1.1.4'

loop_
_geom_angle_atom_site_label_1
_geom_angle_atom_site_label_2
_geom_angle_atom_site_label_3
_geom_angle
_geom_angle_site_symmetry_1
_geom_angle_site_symmetry_3
_geom_angle_publ_flag
Cl1 C61 H61A 109.1 . . ?
Cl1 C61 H61B 109.1 . . ?
Cl2 C61 Cl1 112.70(16) . . ?
Cl2 C61 H61A 109.1 . . ?
Cl2 C61 H61B 109.1 . . ?
H61A C61 H61B 107.8 . . ?
C7 P1 C1 104.61(8) . . ?
C7 P1 C13 103.53(9) . . ?
C13 P1 C1 100.26(8) . . ?
C26 P2 C21 100.58(8) . . ?
C32 P2 C21 103.00(8) . . ?
C32 P2 C26 101.56(9) . . ?
C19 O1 H1 106.1(17) . . ?
C41 N1 C44 117.73(18) . . ?
C41 N1 C45 117.86(17) . . ?
C44 N1 C45 115.31(19) . . ?
C2 C1 P1 121.10(13) . . ?
C6 C1 P1 119.89(13) . . ?
C6 C1 C2 119.01(16) . . ?
C1 C2 C19 122.48(15) . . ?
C3 C2 C1 118.29(16) . . ?
C3 C2 C19 118.96(15) . . ?
C2 C3 H3 119.0 . . ?
C4 C3 C2 122.05(17) . . ?
C4 C3 H3 119.0 . . ?
C3 C4 H4 120.2 . . ?
C5 C4 C3 119.69(17) . . ?
C5 C4 H4 120.2 . . ?
C4 C5 H5 120.5 . . ?
C4 C5 C6 119.01(17) . . ?
C6 C5 H5 120.5 . . ?
C1 C6 H6 119.0 . . ?
C5 C6 C1 121.90(17) . . ?
C5 C6 H6 119.0 . . ?
C8 C7 P1 117.20(15) . . ?
C12 C7 P1 124.14(15) . . ?
C12 C7 C8 118.64(19) . . ?
C7 C8 H8 119.7 . . ?
C9 C8 C7 120.59(19) . . ?
C9 C8 H8 119.7 . . ?
C8 C9 H9 120.0 . . ?
C10 C9 C8 120.0(2) . . ?
C10 C9 H9 120.0 . . ?
C9 C10 H10 120.0 . . ?
C9 C10 C11 119.9(2) . . ?
C11 C10 H10 120.0 . . ?
C10 C11 H11 119.9 . . ?
C10 C11 C12 120.2(2) . . ?
C12 C11 H11 119.9 . . ?
C7 C12 H12 119.7 . . ?
C11 C12 C7 120.62(19) . . ?
C11 C12 H12 119.7 . . ?
C14 C13 P1 122.95(16) . . ?
C14 C13 C18 118.72(18) . . ?
C18 C13 P1 118.15(15) . . ?
C13 C14 H14 120.0 . . ?
C15 C14 C13 120.0(2) . . ?
C15 C14 H14 120.0 . . ?
C14 C15 H15 119.6 . . ?
C16 C15 C14 120.9(2) . . ?
C16 C15 H15 119.6 . . ?
C15 C16 H16 120.2 . . ?
C15 C16 C17 119.6(2) . . ?
C17 C16 H16 120.2 . . ?
C16 C17 H17 120.0 . . ?
C16 C17 C18 120.0(2) . . ?
C18 C17 H17 120.0 . . ?
C13 C18 H18 119.6 . . ?
C17 C18 C13 120.7(2) . . ?
C17 C18 H18 119.6 . . ?
O1 C19 C2 112.13(14) . . ?
O1 C19 C20 101.77(13) . . ?
O1 C19 C38 110.10(14) . . ?
C20 C19 C2 111.57(14) . . ?
C38 C19 C2 107.66(13) . . ?
C38 C19 C20 113.62(14) . . ?
C21 C20 C19 120.26(15) . . ?
C25 C20 C19 120.44(16) . . ?
C25 C20 C21 119.29(16) . . ?
C20 C21 P2 120.68(13) . . ?
C22 C21 P2 120.75(14) . . ?
C22 C21 C20 118.54(17) . . ?
C21 C22 H22 119.3 . . ?
C23 C22 C21 121.44(18) . . ?
C23 C22 H22 119.3 . . ?
C22 C23 H23 120.1 . . ?
C24 C23 C22 119.79(18) . . ?
C24 C23 H23 120.1 . . ?
C23 C24 H24 120.1 . . ?
C23 C24 C25 119.80(18) . . ?
C25 C24 H24 120.1 . . ?
C20 C25 C24 121.13(18) . . ?
C20 C25 H25 119.4 . . ?
C24 C25 H25 119.4 . . ?
C27 C26 P2 125.17(15) . . ?
C27 C26 C31 118.22(18) . . ?
C31 C26 P2 116.23(15) . . ?
C26 C27 H27 119.7 . . ?
C28 C27 C26 120.69(19) . . ?
C28 C27 H27 119.7 . . ?
C27 C28 H28 119.7 . . ?
C29 C28 C27 120.7(2) . . ?
C29 C28 H28 119.7 . . ?
C28 C29 H29 120.5 . . ?
C28 C29 C30 119.1(2) . . ?
C30 C29 H29 120.5 . . ?
C29 C30 H30 119.8 . . ?
C31 C30 C29 120.5(2) . . ?
C31 C30 H30 119.8 . . ?
C26 C31 H31 119.6 . . ?
C30 C31 C26 120.87(19) . . ?
C30 C31 H31 119.6 . . ?
C33 C32 P2 124.43(15) . . ?
C33 C32 C37 118.62(18) . . ?
C37 C32 P2 116.96(15) . . ?
C32 C33 H33 119.6 . . ?
C34 C33 C32 120.8(2) . . ?
C34 C33 H33 119.6 . . ?
C33 C34 H34 119.8 . . ?
C35 C34 C33 120.3(2) . . ?
C35 C34 H34 119.8 . . ?
C34 C35 H35 120.2 . . ?
C34 C35 C36 119.6(2) . . ?
C36 C35 H35 120.2 . . ?
C35 C36 H36 119.9 . . ?
C35 C36 C37 120.3(2) . . ?
C37 C36 H36 119.9 . . ?
C32 C37 H37 119.8 . . ?
C36 C37 C32 120.5(2) . . ?
C36 C37 H37 119.8 . . ?
C39 C38 C19 121.31(16) . . ?
C39 C38 C43 116.90(17) . . ?
C43 C38 C19 121.77(15) . . ?
C38 C39 H39 119.2 . . ?
C40 C39 C38 121.64(17) . . ?
C40 C39 H39 119.2 . . ?
C39 C40 H40 119.4 . . ?
C39 C40 C41 121.24(17) . . ?
C41 C40 H40 119.4 . . ?
N1 C41 C40 121.72(17) . . ?
N1 C41 C42 121.15(17) . . ?
C42 C41 C40 117.12(17) . . ?
C41 C42 H42 119.6 . . ?
C43 C42 C41 120.83(17) . . ?
C43 C42 H42 119.6 . . ?
C38 C43 H43 118.9 . . ?
C42 C43 C38 122.19(17) . . ?
C42 C43 H43 118.9 . . ?
N1 C44 H44A 109.5 . . ?
N1 C44 H44B 109.5 . . ?
N1 C44 H44C 109.5 . . ?
H44A C44 H44B 109.5 . . ?
H44A C44 H44C 109.5 . . ?
H44B C44 H44C 109.5 . . ?
N1 C45 H45A 109.5 . . ?
N1 C45 H45B 109.5 . . ?
N1 C45 H45C 109.5 . . ?
H45A C45 H45B 109.5 . . ?
H45A C45 H45C 109.5 . . ?
H45B C45 H45C 109.5 . . ?
C47 C46 H46 119.9 . . ?
C47 C46 C51 120.2(2) . . ?
C51 C46 H46 119.9 . . ?
C46 C47 H47 119.7 . . ?
C46 C47 C48 120.6(2) . . ?
C48 C47 H47 119.7 . . ?
C47 C48 H48 119.9 . . ?
C47 C48 C49 120.2(2) . . ?
C49 C48 H48 119.9 . . ?
C48 C49 H49 120.3 . . ?
C48 C49 C50 119.5(2) . . ?
C50 C49 H49 120.3 . . ?
C49 C50 H50 120.0 . . ?
C51 C50 C49 120.0(2) . . ?
C51 C50 H50 120.0 . . ?
C46 C51 C50 119.6(2) . . ?
C46 C51 H51 120.2 . . ?
C50 C51 H51 120.2 . . ?
C53 C52 H52 120.1 . . ?
C53 C52 C57 119.9(3) . . ?
C57 C52 H52 120.1 . . ?
C52 C53 H53 119.9 . . ?
C52 C53 C54 120.2(3) . . ?
C54 C53 H53 119.9 . . ?
C53 C54 H54 119.9 . . ?
C55 C54 C53 120.1(3) . . ?
C55 C54 H54 120.0 . . ?
C54 C55 H55 119.7 . . ?
C54 C55 C56 120.6(3) . . ?
C56 C55 H55 119.7 . . ?
C55 C56 H56 120.5 . . ?
C55 C56 C57 119.0(3) . . ?
C57 C56 H56 120.5 . . ?
C52 C57 H57 119.9 . . ?
C56 C57 C52 120.2(3) . . ?
C56 C57 H57 119.9 . . ?
C59 C58 H58 120.1 . . ?
C59 C58 C60 119.8(2) . 2_567 ?
C60 C58 H58 120.1 2_567 . ?
C58 C59 H59 120.0 . . ?
C60 C59 C58 119.9(2) . . ?
C60 C59 H59 120.0 . . ?
C58 C60 H60 119.9 2_567 . ?
C59 C60 C58 120.2(2) . 2_567 ?
C59 C60 H60 119.9 . . ?

loop_
_geom_bond_atom_site_label_1
_geom_bond_atom_site_label_2
_geom_bond_distance
_geom_bond_site_symmetry_2
_geom_bond_publ_flag
Cl1 C61 1.751(3) . ?
Cl2 C61 1.738(3) . ?
C61 H61A 0.9900 . ?
C61 H61B 0.9900 . ?
P1 C1 1.8388(18) . ?
P1 C7 1.825(2) . ?
P1 C13 1.8268(19) . ?
P2 C21 1.8505(19) . ?
P2 C26 1.838(2) . ?
P2 C32 1.831(2) . ?
O1 H1 0.88(3) . ?
O1 C19 1.440(2) . ?
N1 C41 1.393(2) . ?
N1 C44 1.448(3) . ?
N1 C45 1.456(3) . ?
C1 C2 1.404(2) . ?
C1 C6 1.399(2) . ?
C2 C3 1.393(2) . ?
C2 C19 1.551(2) . ?
C3 H3 0.9500 . ?
C3 C4 1.389(3) . ?
C4 H4 0.9500 . ?
C4 C5 1.383(3) . ?
C5 H5 0.9500 . ?
C5 C6 1.385(3) . ?
C6 H6 0.9500 . ?
C7 C8 1.393(3) . ?
C7 C12 1.392(3) . ?
C8 H8 0.9500 . ?
C8 C9 1.391(3) . ?
C9 H9 0.9500 . ?
C9 C10 1.381(3) . ?
C10 H10 0.9500 . ?
C10 C11 1.382(3) . ?
C11 H11 0.9500 . ?
C11 C12 1.386(3) . ?
C12 H12 0.9500 . ?
C13 C14 1.392(3) . ?
C13 C18 1.397(3) . ?
C14 H14 0.9500 . ?
C14 C15 1.392(3) . ?
C15 H15 0.9500 . ?
C15 C16 1.377(4) . ?
C16 H16 0.9500 . ?
C16 C17 1.384(3) . ?
C17 H17 0.9500 . ?
C17 C18 1.390(3) . ?
C18 H18 0.9500 . ?
C19 C20 1.532(2) . ?
C19 C38 1.529(2) . ?
C20 C21 1.413(3) . ?
C20 C25 1.392(2) . ?
C21 C22 1.397(3) . ?
C22 H22 0.9500 . ?
C22 C23 1.392(3) . ?
C23 H23 0.9500 . ?
C23 C24 1.376(3) . ?
C24 H24 0.9500 . ?
C24 C25 1.395(3) . ?
C25 H25 0.9500 . ?
C26 C27 1.392(3) . ?
C26 C31 1.395(3) . ?
C27 H27 0.9500 . ?
C27 C28 1.390(3) . ?
C28 H28 0.9500 . ?
C28 C29 1.379(3) . ?
C29 H29 0.9500 . ?
C29 C30 1.389(3) . ?
C30 H30 0.9500 . ?
C30 C31 1.384(3) . ?
C31 H31 0.9500 . ?
C32 C33 1.388(3) . ?
C32 C37 1.391(3) . ?
C33 H33 0.9500 . ?
C33 C34 1.384(3) . ?
C34 H34 0.9500 . ?
C34 C35 1.380(3) . ?
C35 H35 0.9500 . ?
C35 C36 1.381(3) . ?
C36 H36 0.9500 . ?
C36 C37 1.389(3) . ?
C37 H37 0.9500 . ?
C38 C39 1.390(2) . ?
C38 C43 1.393(2) . ?
C39 H39 0.9500 . ?
C39 C40 1.386(3) . ?
C40 H40 0.9500 . ?
C40 C41 1.402(3) . ?
C41 C42 1.399(3) . ?
C42 H42 0.9500 . ?
C42 C43 1.384(3) . ?
C43 H43 0.9500 . ?
C44 H44A 0.9800 . ?
C44 H44B 0.9800 . ?
C44 H44C 0.9800 . ?
C45 H45A 0.9800 . ?
C45 H45B 0.9800 . ?
C45 H45C 0.9800 . ?
C46 H46 0.9500 . ?
C46 C47 1.365(3) . ?
C46 C51 1.376(3) . ?
C47 H47 0.9500 . ?
C47 C48 1.370(3) . ?
C48 H48 0.9500 . ?
C48 C49 1.371(3) . ?
C49 H49 0.9500 . ?
C49 C50 1.390(4) . ?
C50 H50 0.9500 . ?
C50 C51 1.379(4) . ?
C51 H51 0.9500 . ?
C52 H52 0.9500 . ?
C52 C53 1.363(4) . ?
C52 C57 1.385(5) . ?
C53 H53 0.9500 . ?
C53 C54 1.372(4) . ?
C54 H54 0.9500 . ?
C54 C55 1.370(4) . ?
C55 H55 0.9500 . ?
C55 C56 1.378(4) . ?
C56 H56 0.9500 . ?
C56 C57 1.379(4) . ?
C57 H57 0.9500 . ?
C58 H58 0.9500 . ?
C58 C59 1.370(4) . ?
C58 C60 1.378(4) 2_567 ?
C59 H59 0.9500 . ?
C59 C60 1.366(4) . ?
C60 C58 1.378(4) 2_567 ?
C60 H60 0.9500 . ?

loop_
_geom_torsion_atom_site_label_1
_geom_torsion_atom_site_label_2
_geom_torsion_atom_site_label_3
_geom_torsion_atom_site_label_4
_geom_torsion
_geom_torsion_site_symmetry_1
_geom_torsion_site_symmetry_2
_geom_torsion_site_symmetry_3
_geom_torsion_site_symmetry_4
_geom_torsion_publ_flag
P1 C1 C2 C3 -177.82(13) . . . . ?
P1 C1 C2 C19 -3.8(2) . . . . ?
P1 C1 C6 C5 177.82(15) . . . . ?
P1 C7 C8 C9 -177.05(16) . . . . ?
P1 C7 C12 C11 177.33(16) . . . . ?
P1 C13 C14 C15 -175.62(15) . . . . ?
P1 C13 C18 C17 176.46(16) . . . . ?
P2 C21 C22 C23 179.16(15) . . . . ?
P2 C26 C27 C28 173.01(16) . . . . ?
P2 C26 C31 C30 -173.50(17) . . . . ?
P2 C32 C33 C34 -179.07(17) . . . . ?
P2 C32 C37 C36 178.81(16) . . . . ?
O1 C19 C20 C21 49.84(19) . . . . ?
O1 C19 C20 C25 -129.11(16) . . . . ?
O1 C19 C38 C39 22.8(2) . . . . ?
O1 C19 C38 C43 -155.60(16) . . . . ?
N1 C41 C42 C43 -177.83(18) . . . . ?
C1 P1 C7 C8 -150.00(15) . . . . ?
C1 P1 C7 C12 31.75(18) . . . . ?
C1 P1 C13 C14 -125.90(16) . . . . ?
C1 P1 C13 C18 59.05(16) . . . . ?
C1 C2 C3 C4 -1.0(3) . . . . ?
C1 C2 C19 O1 53.9(2) . . . . ?
C1 C2 C19 C20 167.29(16) . . . . ?
C1 C2 C19 C38 -67.4(2) . . . . ?
C2 C1 C6 C5 -2.2(3) . . . . ?
C2 C3 C4 C5 -0.4(3) . . . . ?
C2 C19 C20 C21 -69.9(2) . . . . ?
C2 C19 C20 C25 111.15(18) . . . . ?
C2 C19 C38 C39 145.27(16) . . . . ?
C2 C19 C38 C43 -33.1(2) . . . . ?
C3 C2 C19 O1 -132.13(17) . . . . ?
C3 C2 C19 C20 -18.7(2) . . . . ?
C3 C2 C19 C38 106.61(18) . . . . ?
C3 C4 C5 C6 0.4(3) . . . . ?
C4 C5 C6 C1 0.9(3) . . . . ?
C6 C1 C2 C3 2.2(3) . . . . ?
C6 C1 C2 C19 176.24(16) . . . . ?
C7 P1 C1 C2 106.58(15) . . . . ?
C7 P1 C1 C6 -73.45(16) . . . . ?
C7 P1 C13 C14 -18.01(18) . . . . ?
C7 P1 C13 C18 166.94(15) . . . . ?
C7 C8 C9 C10 -0.8(3) . . . . ?
C8 C7 C12 C11 -0.9(3) . . . . ?
C8 C9 C10 C11 -0.2(3) . . . . ?
C9 C10 C11 C12 0.6(3) . . . . ?
C10 C11 C12 C7 0.0(3) . . . . ?
C12 C7 C8 C9 1.3(3) . . . . ?
C13 P1 C1 C2 -146.39(15) . . . . ?
C13 P1 C1 C6 33.58(17) . . . . ?
C13 P1 C7 C8 105.41(16) . . . . ?
C13 P1 C7 C12 -72.85(17) . . . . ?
C13 C14 C15 C16 -0.1(3) . . . . ?
C14 C13 C18 C17 1.2(3) . . . . ?
C14 C15 C16 C17 0.1(3) . . . . ?
C15 C16 C17 C18 0.5(3) . . . . ?
C16 C17 C18 C13 -1.1(3) . . . . ?
C18 C13 C14 C15 -0.6(3) . . . . ?
C19 C2 C3 C4 -175.22(17) . . . . ?
C19 C20 C21 P2 2.4(2) . . . . ?
C19 C20 C21 C22 -179.52(16) . . . . ?
C19 C20 C25 C24 178.70(16) . . . . ?
C19 C38 C39 C40 -176.21(17) . . . . ?
C19 C38 C43 C42 176.97(17) . . . . ?
C20 C19 C38 C39 -90.6(2) . . . . ?
C20 C19 C38 C43 91.0(2) . . . . ?
C20 C21 C22 C23 1.1(3) . . . . ?
C21 P2 C26 C27 108.42(17) . . . . ?
C21 P2 C26 C31 -78.82(16) . . . . ?
C21 P2 C32 C33 -27.78(19) . . . . ?
C21 P2 C32 C37 152.40(15) . . . . ?
C21 C20 C25 C24 -0.3(3) . . . . ?
C21 C22 C23 C24 -0.8(3) . . . . ?
C22 C23 C24 C25 -0.1(3) . . . . ?
C23 C24 C25 C20 0.6(3) . . . . ?
C25 C20 C21 P2 -178.65(13) . . . . ?
C25 C20 C21 C22 -0.6(3) . . . . ?
C26 P2 C21 C20 155.56(14) . . . . ?
C26 P2 C21 C22 -22.49(17) . . . . ?
C26 P2 C32 C33 76.08(19) . . . . ?
C26 P2 C32 C37 -103.73(16) . . . . ?
C26 C27 C28 C29 -0.5(3) . . . . ?
C27 C26 C31 C30 -0.2(3) . . . . ?
C27 C28 C29 C30 0.4(3) . . . . ?
C28 C29 C30 C31 -0.2(3) . . . . ?
C29 C30 C31 C26 0.1(3) . . . . ?
C31 C26 C27 C28 0.4(3) . . . . ?
C32 P2 C21 C20 -99.81(15) . . . . ?
C32 P2 C21 C22 82.13(16) . . . . ?
C32 P2 C26 C27 2.65(19) . . . . ?
C32 P2 C26 C31 175.40(15) . . . . ?
C32 C33 C34 C35 0.0(4) . . . . ?
C33 C32 C37 C36 -1.0(3) . . . . ?
C33 C34 C35 C36 -0.4(3) . . . . ?
C34 C35 C36 C37 0.1(3) . . . . ?
C35 C36 C37 C32 0.6(3) . . . . ?
C37 C32 C33 C34 0.7(3) . . . . ?
C38 C19 C20 C21 168.15(15) . . . . ?
C38 C19 C20 C25 -10.8(2) . . . . ?
C38 C39 C40 C41 -0.4(3) . . . . ?
C39 C38 C43 C42 -1.4(3) . . . . ?
C39 C40 C41 N1 178.60(18) . . . . ?
C39 C40 C41 C42 -2.3(3) . . . . ?
C40 C41 C42 C43 3.0(3) . . . . ?
C41 C42 C43 C38 -1.2(3) . . . . ?
C43 C38 C39 C40 2.2(3) . . . . ?
C44 N1 C41 C40 -15.2(3) . . . . ?
C44 N1 C41 C42 165.7(2) . . . . ?
C45 N1 C41 C40 -160.69(19) . . . . ?
C45 N1 C41 C42 20.2(3) . . . . ?
C46 C47 C48 C49 0.1(3) . . . . ?
C47 C46 C51 C50 0.2(4) . . . . ?
C47 C48 C49 C50 -0.1(4) . . . . ?
C48 C49 C50 C51 0.2(4) . . . . ?
C49 C50 C51 C46 -0.2(4) . . . . ?
C51 C46 C47 C48 -0.2(3) . . . . ?
C52 C53 C54 C55 0.8(4) . . . . ?
C53 C52 C57 C56 0.0(4) . . . . ?
C53 C54 C55 C56 -0.4(4) . . . . ?
C54 C55 C56 C57 -0.2(4) . . . . ?
C55 C56 C57 C52 0.4(4) . . . . ?
C57 C52 C53 C54 -0.6(4) . . . . ?
C58 C59 C60 C58 0.1(4) . . . 2_567 ?
C60 C58 C59 C60 -0.1(4) 2_567 . . . ?
